data_1569172
loop_
_publ_author_name
'Evans, Matthew J.'
'Anker, Mathew D.'
'McMullin, Claire L.'
'Coles, Martyn P.'

_publ_section_title
;
 Controlled reductive C-C coupling of isocyanides promoted by an aluminyl
 anion.
;
_journal_issue 23
_journal_name_full 'Chemical science'
_journal_page_first 6278
_journal_page_last 6288
_journal_paper_doi 10.1039/d3sc01387a
_journal_volume 14
_journal_year 2023
_chemical_formula_moiety 'C63 H93 Al K N5 O3 Si2'
_chemical_formula_sum 'C63 H93 Al K N5 O3 Si2'
_chemical_formula_weight 1090.68
_space_group_IT_number 14
_space_group_name_Hall '-P 2yn'
_space_group_name_H-M_alt 'P 1 21/n 1'
_symmetry_cell_setting monoclinic
_symmetry_Int_Tables_number 14
_symmetry_space_group_name_Hall '-P 2yn'
_symmetry_space_group_name_H-M 'P 1 21/n 1'
_atom_sites_solution_hydrogens geom
_audit_conform_dict_location ftp://ftp.iucr.org/pub/cif_core.dic
_audit_conform_dict_name cif_core.dic
_audit_conform_dict_version 2.4.3
_audit_creation_date 2021-08-09T11:32:02-00:00
_audit_creation_method 'WinGX routine CIF_UPDATE'
_audit_update_record
;
2023-03-09 deposited with the CCDC.	2023-05-12 downloaded from the CCDC.
;
_cell_angle_alpha 90
_cell_angle_beta 96.0048(9)
_cell_angle_gamma 90
_cell_formula_units_Z 4
_cell_length_a 11.59172(14)
_cell_length_b 22.52352(17)
_cell_length_c 24.5925(2)
_cell_measurement_reflns_used 19976
_cell_measurement_temperature 120.01(10)
_cell_measurement_theta_max 73.188
_cell_measurement_theta_min 4.056
_cell_measurement_wavelength 1.54184
_cell_volume 6385.54(11)
_computing_cell_refinement 'CrysAlisPro 1.171.40.53 (Rigaku OD, 2019)'
_computing_data_collection 'CrysAlisPro 1.171.40.53 (Rigaku OD, 2019)'
_computing_data_reduction 'CrysAlisPro 1.171.40.53 (Rigaku OD, 2019)'
_computing_molecular_graphics 'Ortep for Windows (Farrugia, 2012)'
_computing_publication_material 'WinGX publication routines (Farrugia, 2012)'
_computing_structure_refinement 'SHELXL-2014/6 (Sheldrick, 2014)'
_diffrn_ambient_temperature 120.01(10)
_diffrn_detector 'CCD plate'
_diffrn_detector_area_resol_mean 8.0856
_diffrn_measured_fraction_theta_full 0.9772
_diffrn_measured_fraction_theta_max 0.9913
_diffrn_measurement_device 'four-circle diffractometer'
_diffrn_measurement_device_type 'SuperNova, Dual, Cu at home/near, EosS2'
_diffrn_measurement_method '\w scans'
_diffrn_orient_matrix_type 'CrysAlisPro convention (1999,Acta A55,543-557)'
_diffrn_orient_matrix_UB_11 -0.0869901
_diffrn_orient_matrix_UB_12 -0.0091545
_diffrn_orient_matrix_UB_13 -0.051123
_diffrn_orient_matrix_UB_21 -0.1009407
_diffrn_orient_matrix_UB_22 0.0143377
_diffrn_orient_matrix_UB_23 0.033903
_diffrn_orient_matrix_UB_31 0.0098813
_diffrn_orient_matrix_UB_32 0.0662357
_diffrn_orient_matrix_UB_33 -0.0143986
_diffrn_radiation_monochromator mirror
_diffrn_radiation_probe x-ray
_diffrn_radiation_type 'Cu K\a'
_diffrn_radiation_wavelength 1.54184
_diffrn_reflns_av_R_equivalents 0.0292
_diffrn_reflns_av_unetI/netI 0.0455
_diffrn_reflns_Laue_measured_fraction_full 0.999
_diffrn_reflns_Laue_measured_fraction_max 0.992
_diffrn_reflns_limit_h_max 14
_diffrn_reflns_limit_h_min -14
_diffrn_reflns_limit_k_max 27
_diffrn_reflns_limit_k_min -19
_diffrn_reflns_limit_l_max 30
_diffrn_reflns_limit_l_min -30
_diffrn_reflns_number 45551
_diffrn_reflns_point_group_measured_fraction_full 0.999
_diffrn_reflns_point_group_measured_fraction_max 0.992
_diffrn_reflns_theta_full 74.0807
_diffrn_reflns_theta_max 73.3133
_diffrn_reflns_theta_min 3.6144
_diffrn_source 'micro-focus sealed X-ray tube'
_exptl_absorpt_coefficient_mu 1.57
_exptl_absorpt_correction_T_max 1
_exptl_absorpt_correction_T_min 0.651
_exptl_absorpt_correction_type gaussian
_exptl_absorpt_process_details
;
        CrysAlisPro 1.171.40.53 (Rigaku Oxford Diffraction, 2019)
Numerical absorption correction based on gaussian integration over
                        a multifaceted crystal model
        Empirical absorption correction using spherical harmonics,
 implemented in SCALE3 ABSPACK scaling algorithm.
;
_exptl_crystal_colour 'intense red'
_exptl_crystal_density_diffrn 1.135
_exptl_crystal_density_method 'not measured'
_exptl_crystal_description plate
_exptl_crystal_F_000 2360
_exptl_crystal_size_max 0.242
_exptl_crystal_size_mid 0.138
_exptl_crystal_size_min 0.093
_refine_diff_density_max 0.302
_refine_diff_density_min -0.293
_refine_diff_density_rms 0.041
_refine_ls_extinction_method none
_refine_ls_goodness_of_fit_ref 1.003
_refine_ls_hydrogen_treatment constr
_refine_ls_matrix_type full
_refine_ls_number_constraints 0
_refine_ls_number_parameters 698
_refine_ls_number_reflns 12745
_refine_ls_number_restraints 0
_refine_ls_restrained_S_all 1.003
_refine_ls_R_factor_all 0.0401
_refine_ls_R_factor_gt 0.0349
_refine_ls_shift/su_max 0.001
_refine_ls_shift/su_mean 0
_refine_ls_structure_factor_coef Fsqd
_refine_ls_weighting_details 'w=1/[\s^2^(Fo^2^)+(0.0472P)^2^+2.2715P] where P=(Fo^2^+2Fc^2^)/3'
_refine_ls_weighting_scheme calc
_refine_ls_wR_factor_gt 0.0885
_refine_ls_wR_factor_ref 0.0924
_reflns_number_gt 11417
_reflns_number_total 12745
_reflns_threshold_expression 'I > 2\s(I)'
_cod_data_source_file d3sc01387a2.cif
_cod_data_source_block compound-2-Et2O
_cod_depositor_comments 'Adding full bibliography for 1569168--1569174.cif.'
_cod_original_cell_volume 6385.53(11)
_cod_database_code 1569172

loop_
_symmetry_equiv_pos_as_xyz
'x, y, z'
'-x+1/2, y+1/2, -z+1/2'
'-x, -y, -z'
'x-1/2, -y-1/2, z-1/2'

loop_
_atom_site_label
_atom_site_type_symbol
_atom_site_fract_x
_atom_site_fract_y
_atom_site_fract_z
_atom_site_U_iso_or_equiv
_atom_site_adp_type
_atom_site_occupancy
_atom_site_calc_flag
_atom_site_disorder_assembly
_atom_site_disorder_group
K K 1.00327(3) 0.29101(2) 0.41045(2) 0.02626(7) Uani 1 d . .
Si1 Si 0.78853(3) 0.45115(2) 0.11570(2) 0.01773(8) Uani 1 d . .
Si2 Si 0.97950(3) 0.54138(2) 0.14363(2) 0.01700(8) Uani 1 d . .
Al Al 0.94421(3) 0.44137(2) 0.22165(2) 0.01444(8) Uani 1 d . .
O1 O 0.84516(8) 0.51705(4) 0.13062(4) 0.01893(18) Uani 1 d . .
O2 O 1.23040(10) 0.29534(5) 0.45325(5) 0.0340(2) Uani 1 d . .
O3 O 0.91384(11) 0.20935(5) 0.47541(4) 0.0329(2) Uani 1 d . .
N1 N 0.86908(10) 0.40495(4) 0.16047(4) 0.0168(2) Uani 1 d . .
N2 N 1.03345(9) 0.50547(4) 0.20320(4) 0.0160(2) Uani 1 d . .
N3 N 0.82389(9) 0.46097(4) 0.27380(4) 0.0154(2) Uani 1 d . .
N4 N 0.81916(10) 0.36920(5) 0.39256(4) 0.0181(2) Uani 1 d . .
N5 N 1.02018(10) 0.34304(5) 0.31293(4) 0.0182(2) Uani 1 d . .
C1 C 0.86823(12) 0.34243(5) 0.14834(5) 0.0195(3) Uani 1 d . .
C2 C 0.77822(13) 0.30495(6) 0.16298(5) 0.0221(3) Uani 1 d . .
C3 C 0.77264(15) 0.24627(6) 0.14424(6) 0.0300(3) Uani 1 d . .
H3 H 0.7103 0.2217 0.1527 0.036 Uiso 1 calc . .
C4 C 0.85517(17) 0.22310(6) 0.11378(6) 0.0347(4) Uani 1 d . .
H4 H 0.8487 0.1835 0.1006 0.042 Uiso 1 calc . .
C5 C 0.94753(16) 0.25834(6) 0.10270(6) 0.0327(3) Uani 1 d . .
H5 H 1.0066 0.2419 0.0833 0.039 Uiso 1 calc . .
C6 C 0.95597(14) 0.31756(6) 0.11938(6) 0.0253(3) Uani 1 d . .
C7 C 0.68938(12) 0.32381(6) 0.20071(6) 0.0225(3) Uani 1 d . .
H7 H 0.7002 0.3671 0.2088 0.027 Uiso 1 calc . .
C8 C 0.56417(14) 0.31396(7) 0.17585(7) 0.0317(3) Uani 1 d . .
H8A H 0.5528 0.3324 0.1396 0.048 Uiso 1 calc . .
H8B H 0.5109 0.3319 0.1996 0.048 Uiso 1 calc . .
H8C H 0.5487 0.2713 0.1725 0.048 Uiso 1 calc . .
C9 C 0.70974(13) 0.28937(6) 0.25493(6) 0.0251(3) Uani 1 d . .
H9A H 0.7065 0.2466 0.2475 0.038 Uiso 1 calc . .
H9B H 0.6495 0.2999 0.2784 0.038 Uiso 1 calc . .
H9C H 0.7861 0.2996 0.2735 0.038 Uiso 1 calc . .
C10 C 1.06244(15) 0.35194(6) 0.10680(7) 0.0317(3) Uani 1 d . .
H10 H 1.0534 0.394 0.1188 0.038 Uiso 1 calc . .
C11 C 1.07794(17) 0.35236(8) 0.04567(7) 0.0394(4) Uani 1 d . .
H11A H 1.0995 0.3125 0.0343 0.059 Uiso 1 calc . .
H11B H 1.1392 0.3806 0.0388 0.059 Uiso 1 calc . .
H11C H 1.005 0.3643 0.0248 0.059 Uiso 1 calc . .
C12 C 1.17114(17) 0.32635(9) 0.13907(8) 0.0451(4) Uani 1 d . .
H12A H 1.1648 0.3304 0.1783 0.068 Uiso 1 calc . .
H12B H 1.2396 0.348 0.1297 0.068 Uiso 1 calc . .
H12C H 1.1787 0.2843 0.1299 0.068 Uiso 1 calc . .
C13 C 0.79532(15) 0.43149(7) 0.04249(6) 0.0313(3) Uani 1 d . .
H13A H 0.7425 0.4572 0.0194 0.047 Uiso 1 calc . .
H13B H 0.7723 0.3899 0.0365 0.047 Uiso 1 calc . .
H13C H 0.8747 0.437 0.0331 0.047 Uiso 1 calc . .
C14 C 0.63184(13) 0.45757(7) 0.12483(7) 0.0297(3) Uani 1 d . .
H14A H 0.6225 0.4606 0.1639 0.045 Uiso 1 calc . .
H14B H 0.5907 0.4224 0.1095 0.045 Uiso 1 calc . .
H14C H 0.5998 0.4931 0.1059 0.045 Uiso 1 calc . .
C15 C 1.05009(13) 0.52683(6) 0.08004(5) 0.0255(3) Uani 1 d . .
H15A H 1.0643 0.4842 0.0767 0.038 Uiso 1 calc . .
H15B H 1.124 0.5483 0.0818 0.038 Uiso 1 calc . .
H15C H 0.999 0.5404 0.0482 0.038 Uiso 1 calc . .
C16 C 0.97559(14) 0.62360(6) 0.15156(6) 0.0279(3) Uani 1 d . .
H16A H 0.9554 0.642 0.1157 0.042 Uiso 1 calc . .
H16B H 1.052 0.6378 0.1671 0.042 Uiso 1 calc . .
H16C H 0.9173 0.6342 0.176 0.042 Uiso 1 calc . .
C17 C 1.12962(11) 0.53175(5) 0.23712(5) 0.0171(2) Uani 1 d . .
C18 C 1.24500(12) 0.52582(6) 0.22399(5) 0.0212(3) Uani 1 d . .
C19 C 1.33601(13) 0.55116(7) 0.25790(6) 0.0269(3) Uani 1 d . .
H19 H 1.4131 0.5467 0.2487 0.032 Uiso 1 calc . .
C20 C 1.31710(13) 0.58246(7) 0.30439(6) 0.0285(3) Uani 1 d . .
H20 H 1.3802 0.599 0.3272 0.034 Uiso 1 calc . .
C21 C 1.20449(13) 0.58916(6) 0.31710(6) 0.0246(3) Uani 1 d . .
H21 H 1.1907 0.611 0.3488 0.03 Uiso 1 calc . .
C22 C 1.11067(12) 0.56473(5) 0.28463(5) 0.0190(2) Uani 1 d . .
C23 C 1.27797(12) 0.49180(6) 0.17451(6) 0.0236(3) Uani 1 d . .
H23 H 1.2055 0.4759 0.1539 0.028 Uiso 1 calc . .
C24 C 1.33836(14) 0.53293(8) 0.13616(6) 0.0325(3) Uani 1 d . .
H24A H 1.2916 0.5688 0.1287 0.049 Uiso 1 calc . .
H24B H 1.3466 0.5122 0.1018 0.049 Uiso 1 calc . .
H24C H 1.4152 0.5439 0.1537 0.049 Uiso 1 calc . .
C25 C 1.35776(14) 0.43953(7) 0.19186(6) 0.0312(3) Uani 1 d . .
H25A H 1.4284 0.4543 0.2129 0.047 Uiso 1 calc . .
H25B H 1.3784 0.4186 0.1593 0.047 Uiso 1 calc . .
H25C H 1.3176 0.4122 0.2145 0.047 Uiso 1 calc . .
C26 C 0.99115(12) 0.57551(6) 0.30228(5) 0.0207(3) Uani 1 d . .
H26 H 0.9333 0.5554 0.2753 0.025 Uiso 1 calc . .
C27 C 0.96164(14) 0.64178(6) 0.30232(7) 0.0307(3) Uani 1 d . .
H27A H 1.0147 0.6622 0.3298 0.046 Uiso 1 calc . .
H27B H 0.8817 0.647 0.311 0.046 Uiso 1 calc . .
H27C H 0.9696 0.6586 0.2661 0.046 Uiso 1 calc . .
C28 C 0.97921(13) 0.54903(7) 0.35891(6) 0.0270(3) Uani 1 d . .
H28A H 0.9987 0.5067 0.3588 0.04 Uiso 1 calc . .
H28B H 0.8992 0.5539 0.3677 0.04 Uiso 1 calc . .
H28C H 1.0321 0.5696 0.3864 0.04 Uiso 1 calc . .
C29 C 0.86451(11) 0.41307(5) 0.30711(5) 0.0155(2) Uani 1 d . .
C30 C 0.73941(11) 0.48924(5) 0.29499(5) 0.0160(2) Uani 1 d . .
C31 C 0.70347(11) 0.45551(5) 0.34389(5) 0.0165(2) Uani 1 d . .
C32 C 0.66854(11) 0.49615(6) 0.38790(5) 0.0194(2) Uani 1 d . .
H32 H 0.6717 0.4829 0.4247 0.023 Uiso 1 calc . .
C33 C 0.63285(12) 0.55140(6) 0.37443(5) 0.0221(3) Uani 1 d . .
H33 H 0.6031 0.5755 0.4014 0.027 Uiso 1 calc . .
C34 C 0.63804(12) 0.57558(6) 0.32027(6) 0.0215(3) Uani 1 d . .
H34 H 0.6042 0.6133 0.3119 0.026 Uiso 1 calc . .
C35 C 0.68962(11) 0.54628(5) 0.28068(5) 0.0180(2) Uani 1 d . .
C36 C 0.59082(12) 0.42034(6) 0.32311(5) 0.0215(3) Uani 1 d . .
H36A H 0.5676 0.3953 0.3527 0.032 Uiso 1 calc . .
H36B H 0.606 0.3953 0.292 0.032 Uiso 1 calc . .
H36C H 0.5284 0.4484 0.3116 0.032 Uiso 1 calc . .
C37 C 0.69970(13) 0.57474(6) 0.22618(6) 0.0242(3) Uani 1 d . .
H37A H 0.6365 0.5607 0.1997 0.036 Uiso 1 calc . .
H37B H 0.7744 0.5641 0.2135 0.036 Uiso 1 calc . .
H37C H 0.6947 0.618 0.2298 0.036 Uiso 1 calc . .
C38 C 0.80092(11) 0.40863(5) 0.35397(5) 0.0155(2) Uani 1 d . .
C39 C 0.75797(11) 0.37020(6) 0.43963(5) 0.0178(2) Uani 1 d . .
C40 C 0.79120(12) 0.40970(6) 0.48284(5) 0.0206(3) Uani 1 d . .
C41 C 0.73377(13) 0.40788(6) 0.52985(6) 0.0256(3) Uani 1 d . .
H41 H 0.7541 0.4354 0.5585 0.031 Uiso 1 calc . .
C42 C 0.64710(14) 0.36624(7) 0.53530(6) 0.0292(3) Uani 1 d . .
H42 H 0.6074 0.3657 0.5672 0.035 Uiso 1 calc . .
C43 C 0.61911(13) 0.32550(6) 0.49378(6) 0.0254(3) Uani 1 d . .
H43 H 0.5614 0.2964 0.498 0.03 Uiso 1 calc . .
C44 C 0.67401(12) 0.32643(6) 0.44594(5) 0.0203(3) Uani 1 d . .
C45 C 0.88910(13) 0.45288(6) 0.47889(6) 0.0262(3) Uani 1 d . .
H45A H 0.8646 0.4837 0.452 0.039 Uiso 1 calc . .
H45B H 0.9564 0.4318 0.4674 0.039 Uiso 1 calc . .
H45C H 0.9101 0.4713 0.5147 0.039 Uiso 1 calc . .
C46 C 0.64285(14) 0.28046(6) 0.40235(6) 0.0268(3) Uani 1 d . .
H46A H 0.6169 0.2441 0.4193 0.04 Uiso 1 calc . .
H46B H 0.711 0.2717 0.3833 0.04 Uiso 1 calc . .
H46C H 0.5803 0.2957 0.3761 0.04 Uiso 1 calc . .
C47 C 0.96635(11) 0.38744(5) 0.28768(5) 0.0153(2) Uani 1 d . .
C48 C 1.12496(11) 0.31979(6) 0.29697(5) 0.0183(2) Uani 1 d . .
C49 C 1.12544(13) 0.26087(6) 0.27710(6) 0.0235(3) Uani 1 d . .
C50 C 1.23074(14) 0.23467(6) 0.26794(7) 0.0298(3) Uani 1 d . .
H50 H 1.2315 0.1952 0.2544 0.036 Uiso 1 calc . .
C51 C 1.33409(14) 0.26530(7) 0.27835(7) 0.0321(3) Uani 1 d . .
H51 H 1.4053 0.2471 0.2718 0.038 Uiso 1 calc . .
C52 C 1.33304(13) 0.32267(7) 0.29837(6) 0.0281(3) Uani 1 d . .
H52 H 1.4043 0.3435 0.3056 0.034 Uiso 1 calc . .
C53 C 1.22998(12) 0.35069(6) 0.30820(5) 0.0215(3) Uani 1 d . .
C54 C 1.01400(14) 0.22706(6) 0.26488(7) 0.0315(3) Uani 1 d . .
H54A H 0.9692 0.2442 0.2327 0.047 Uiso 1 calc . .
H54B H 0.9687 0.2295 0.2963 0.047 Uiso 1 calc . .
H54C H 1.0313 0.1854 0.2577 0.047 Uiso 1 calc . .
C55 C 1.23286(13) 0.41248(6) 0.33188(6) 0.0265(3) Uani 1 d . .
H55A H 1.2078 0.4411 0.303 0.04 Uiso 1 calc . .
H55B H 1.312 0.4219 0.3474 0.04 Uiso 1 calc . .
H55C H 1.1805 0.4146 0.3607 0.04 Uiso 1 calc . .
C56 C 1.30441(16) 0.24648(8) 0.44362(8) 0.0424(4) Uani 1 d . .
H56A H 1.3525 0.2358 0.4779 0.051 Uiso 1 calc . .
H56B H 1.3568 0.2577 0.416 0.051 Uiso 1 calc . .
C57 C 1.23137(19) 0.19446(9) 0.42358(9) 0.0506(5) Uani 1 d . .
H57A H 1.1739 0.1863 0.4492 0.076 Uiso 1 calc . .
H57B H 1.281 0.1595 0.4211 0.076 Uiso 1 calc . .
H57C H 1.1915 0.2035 0.3874 0.076 Uiso 1 calc . .
C58 C 1.29664(16) 0.34659(8) 0.47009(7) 0.0380(4) Uani 1 d . .
H58A H 1.3403 0.3604 0.44 0.046 Uiso 1 calc . .
H58B H 1.353 0.3368 0.5019 0.046 Uiso 1 calc . .
C59 C 1.21593(19) 0.39479(9) 0.48540(9) 0.0491(5) Uani 1 d . .
H59A H 1.1592 0.4036 0.4541 0.074 Uiso 1 calc . .
H59B H 1.2608 0.4306 0.4959 0.074 Uiso 1 calc . .
H59C H 1.1753 0.3815 0.5162 0.074 Uiso 1 calc . .
C60 C 0.9012(2) 0.22516(10) 0.53053(7) 0.0559(6) Uani 1 d . .
H60A H 0.9285 0.1922 0.5553 0.067 Uiso 1 calc . .
H60B H 0.8184 0.2326 0.5347 0.067 Uiso 1 calc . .
C61 C 0.9708(2) 0.27980(9) 0.54515(7) 0.0555(6) Uani 1 d . .
H61A H 1.0522 0.2726 0.5397 0.083 Uiso 1 calc . .
H61B H 0.9651 0.2899 0.5835 0.083 Uiso 1 calc . .
H61C H 0.9408 0.3128 0.5218 0.083 Uiso 1 calc . .
C62 C 0.8525(2) 0.15638(9) 0.45941(8) 0.0472(5) Uani 1 d . .
H62A H 0.7691 0.1616 0.4635 0.057 Uiso 1 calc . .
H62B H 0.8823 0.1231 0.4832 0.057 Uiso 1 calc . .
C63 C 0.86784(19) 0.14246(9) 0.40111(8) 0.0472(4) Uani 1 d . .
H63A H 0.8367 0.1751 0.3777 0.071 Uiso 1 calc . .
H63B H 0.8263 0.1057 0.3903 0.071 Uiso 1 calc . .
H63C H 0.9505 0.1374 0.3972 0.071 Uiso 1 calc . .

loop_
_atom_site_aniso_label
_atom_site_aniso_U_11
_atom_site_aniso_U_22
_atom_site_aniso_U_33
_atom_site_aniso_U_23
_atom_site_aniso_U_13
_atom_site_aniso_U_12
K 0.02751(16) 0.02879(15) 0.02285(14) 0.00901(11) 0.00440(11) 0.00458(11)
Si1 0.01947(17) 0.01883(16) 0.01520(16) 0.00064(12) 0.00323(12) -0.00073(12)
Si2 0.02007(17) 0.01573(15) 0.01569(16) 0.00367(11) 0.00423(12) -0.00049(12)
Al 0.01772(18) 0.01337(16) 0.01295(16) 0.00066(12) 0.00507(13) 0.00016(13)
O1 0.0207(5) 0.0178(4) 0.0185(4) 0.0026(3) 0.0030(3) 0.0011(3)
O2 0.0300(6) 0.0378(6) 0.0336(6) -0.0016(4) 0.0006(5) 0.0078(5)
O3 0.0453(7) 0.0330(5) 0.0212(5) 0.0009(4) 0.0074(4) -0.0049(5)
N1 0.0215(5) 0.0139(5) 0.0159(5) -0.0005(4) 0.0057(4) -0.0010(4)
N2 0.0184(5) 0.0152(5) 0.0151(5) 0.0017(4) 0.0047(4) -0.0001(4)
N3 0.0176(5) 0.0148(5) 0.0142(5) -0.0001(4) 0.0031(4) -0.0002(4)
N4 0.0188(5) 0.0202(5) 0.0162(5) 0.0026(4) 0.0062(4) -0.0006(4)
N5 0.0194(5) 0.0181(5) 0.0179(5) 0.0024(4) 0.0057(4) 0.0014(4)
C1 0.0282(7) 0.0160(6) 0.0150(6) -0.0013(4) 0.0051(5) -0.0008(5)
C2 0.0300(7) 0.0192(6) 0.0174(6) -0.0014(5) 0.0044(5) -0.0032(5)
C3 0.0456(9) 0.0196(6) 0.0262(7) -0.0027(5) 0.0105(6) -0.0106(6)
C4 0.0602(11) 0.0177(6) 0.0285(7) -0.0065(5) 0.0160(7) -0.0057(7)
C5 0.0535(10) 0.0208(7) 0.0274(7) -0.0038(5) 0.0215(7) 0.0017(6)
C6 0.0367(8) 0.0200(6) 0.0213(6) -0.0008(5) 0.0126(6) 0.0004(6)
C7 0.0252(7) 0.0199(6) 0.0232(6) -0.0008(5) 0.0058(5) -0.0055(5)
C8 0.0287(8) 0.0276(7) 0.0384(8) 0.0026(6) 0.0014(6) -0.0064(6)
C9 0.0313(7) 0.0226(6) 0.0229(7) 0.0000(5) 0.0094(5) -0.0039(5)
C10 0.0397(9) 0.0234(7) 0.0361(8) -0.0046(6) 0.0236(7) -0.0001(6)
C11 0.0500(10) 0.0345(8) 0.0390(9) 0.0052(7) 0.0292(8) 0.0043(7)
C12 0.0404(10) 0.0543(11) 0.0426(10) -0.0042(8) 0.0137(8) -0.0032(8)
C13 0.0395(9) 0.0356(8) 0.0183(6) -0.0015(6) 0.0005(6) 0.0001(6)
C14 0.0216(7) 0.0292(7) 0.0386(8) 0.0057(6) 0.0041(6) 0.0002(5)
C15 0.0271(7) 0.0317(7) 0.0185(6) 0.0064(5) 0.0067(5) -0.0006(6)
C16 0.0341(8) 0.0191(6) 0.0300(7) 0.0055(5) 0.0010(6) -0.0020(5)
C17 0.0200(6) 0.0145(5) 0.0171(6) 0.0039(4) 0.0033(5) -0.0009(4)
C18 0.0219(7) 0.0205(6) 0.0216(6) 0.0046(5) 0.0052(5) 0.0007(5)
C19 0.0190(7) 0.0319(7) 0.0302(7) 0.0032(6) 0.0044(5) -0.0023(5)
C20 0.0234(7) 0.0328(7) 0.0284(7) 0.0003(6) -0.0013(6) -0.0079(6)
C21 0.0281(7) 0.0244(6) 0.0211(6) -0.0016(5) 0.0020(5) -0.0041(5)
C22 0.0217(6) 0.0167(5) 0.0188(6) 0.0022(4) 0.0030(5) -0.0002(5)
C23 0.0204(6) 0.0284(7) 0.0232(6) 0.0032(5) 0.0080(5) 0.0034(5)
C24 0.0274(8) 0.0433(8) 0.0284(7) 0.0104(6) 0.0108(6) 0.0016(6)
C25 0.0290(8) 0.0339(8) 0.0319(8) 0.0033(6) 0.0089(6) 0.0096(6)
C26 0.0231(7) 0.0204(6) 0.0189(6) -0.0033(5) 0.0045(5) -0.0005(5)
C27 0.0343(8) 0.0234(7) 0.0347(8) -0.0081(6) 0.0045(6) 0.0047(6)
C28 0.0276(7) 0.0347(7) 0.0195(6) -0.0018(5) 0.0067(5) -0.0048(6)
C29 0.0180(6) 0.0149(5) 0.0141(5) 0.0015(4) 0.0032(4) -0.0005(4)
C30 0.0166(6) 0.0172(5) 0.0145(5) -0.0004(4) 0.0033(4) -0.0008(4)
C31 0.0170(6) 0.0175(5) 0.0155(6) 0.0001(4) 0.0042(5) 0.0002(5)
C32 0.0191(6) 0.0233(6) 0.0166(6) -0.0004(5) 0.0055(5) 0.0011(5)
C33 0.0236(7) 0.0232(6) 0.0206(6) -0.0035(5) 0.0070(5) 0.0030(5)
C34 0.0218(6) 0.0196(6) 0.0232(6) 0.0000(5) 0.0034(5) 0.0038(5)
C35 0.0170(6) 0.0184(6) 0.0187(6) 0.0010(4) 0.0028(5) 0.0017(5)
C36 0.0184(6) 0.0234(6) 0.0228(6) -0.0002(5) 0.0024(5) -0.0022(5)
C37 0.0291(7) 0.0227(6) 0.0214(6) 0.0049(5) 0.0061(5) 0.0067(5)
C38 0.0149(6) 0.0160(5) 0.0161(5) -0.0013(4) 0.0031(4) -0.0013(4)
C39 0.0178(6) 0.0206(6) 0.0156(6) 0.0040(4) 0.0047(5) 0.0011(5)
C40 0.0201(6) 0.0231(6) 0.0190(6) 0.0026(5) 0.0033(5) -0.0015(5)
C41 0.0296(7) 0.0305(7) 0.0170(6) -0.0010(5) 0.0038(5) -0.0017(6)
C42 0.0315(8) 0.0386(8) 0.0192(6) 0.0035(6) 0.0114(6) -0.0030(6)
C43 0.0248(7) 0.0288(7) 0.0239(7) 0.0057(5) 0.0086(5) -0.0057(5)
C44 0.0215(6) 0.0208(6) 0.0191(6) 0.0038(5) 0.0041(5) -0.0005(5)
C45 0.0248(7) 0.0285(7) 0.0254(7) -0.0014(5) 0.0020(5) -0.0069(6)
C46 0.0320(8) 0.0223(6) 0.0267(7) -0.0003(5) 0.0061(6) -0.0065(6)
C47 0.0172(6) 0.0143(5) 0.0149(5) -0.0008(4) 0.0041(4) -0.0015(4)
C48 0.0200(6) 0.0187(6) 0.0169(6) 0.0051(4) 0.0051(5) 0.0038(5)
C49 0.0254(7) 0.0203(6) 0.0255(7) 0.0009(5) 0.0066(5) 0.0019(5)
C50 0.0311(8) 0.0221(6) 0.0376(8) -0.0005(6) 0.0107(6) 0.0065(6)
C51 0.0249(7) 0.0303(7) 0.0429(9) 0.0051(6) 0.0125(6) 0.0103(6)
C52 0.0183(7) 0.0294(7) 0.0370(8) 0.0067(6) 0.0050(6) 0.0005(5)
C53 0.0224(7) 0.0198(6) 0.0227(6) 0.0056(5) 0.0040(5) 0.0019(5)
C54 0.0298(8) 0.0243(7) 0.0407(8) -0.0064(6) 0.0050(6) -0.0007(6)
C55 0.0251(7) 0.0226(6) 0.0315(7) 0.0014(5) 0.0014(6) -0.0022(5)
C56 0.0372(9) 0.0416(9) 0.0478(10) -0.0015(8) 0.0017(8) 0.0135(8)
C57 0.0527(12) 0.0417(10) 0.0552(12) -0.0066(8) -0.0050(9) 0.0116(9)
C58 0.0361(9) 0.0411(9) 0.0356(8) 0.0003(7) -0.0013(7) 0.0022(7)
C59 0.0541(12) 0.0460(10) 0.0464(11) -0.0085(8) 0.0017(9) 0.0087(9)
C60 0.0822(16) 0.0663(13) 0.0200(8) 0.0012(8) 0.0097(9) -0.0072(11)
C61 0.0918(17) 0.0463(10) 0.0254(8) -0.0056(7) -0.0088(9) 0.0120(11)
C62 0.0621(13) 0.0426(10) 0.0378(9) 0.0033(7) 0.0098(9) -0.0190(9)
C63 0.0560(12) 0.0417(9) 0.0445(10) -0.0134(8) 0.0083(9) -0.0081(8)

loop_
_atom_type_symbol
_atom_type_description
_atom_type_scat_dispersion_real
_atom_type_scat_dispersion_imag
_atom_type_scat_source
C C 0.0181 0.0091 'International Tables Vol C Tables 4.2.6.8 and 6.1.1.4'
H H 0 0 'International Tables Vol C Tables 4.2.6.8 and 6.1.1.4'
N N 0.0311 0.018 'International Tables Vol C Tables 4.2.6.8 and 6.1.1.4'
O O 0.0492 0.0322 'International Tables Vol C Tables 4.2.6.8 and 6.1.1.4'
Al Al 0.213 0.2455 'International Tables Vol C Tables 4.2.6.8 and 6.1.1.4'
Si Si 0.2541 0.3302 'International Tables Vol C Tables 4.2.6.8 and 6.1.1.4'
K K 0.3868 1.0657 'International Tables Vol C Tables 4.2.6.8 and 6.1.1.4'

loop_
_exptl_crystal_face_index_h
_exptl_crystal_face_index_k
_exptl_crystal_face_index_l
_exptl_crystal_face_perp_dist
0 15 0 0.1157
-3 -4 15 0.0691
-3 2 15 0.0728
6 -8 0 0.0467
7 -1 -2 0.0513
7 6 -4 0.0825
0 14 -4 0.116
5 -7 -11 0.0627
5 -1 -12 0.0613
4 7 -11 0.0888
-2 -13 6 0.1152
2 -14 -2 0.0986
2 -1 15 0.088
2 10 10 0.1328
1 -7 14 0.0677
-2 1 -15 0.0475
0 11 -10 0.1003
-2 -13 -6 0.1182
6 -5 7 0.0589
-6 6 -7 0.0417
-7 -2 -5 0.0766
5 10 2 0.1089
7 0 6 0.076
-7 2 4 0.038
-7 6 3 0.0415
-4 12 -1 0.0796

loop_
_geom_angle_atom_site_label_1
_geom_angle_atom_site_label_2
_geom_angle_atom_site_label_3
_geom_angle
_geom_angle_site_symmetry_1
_geom_angle_site_symmetry_3
_geom_angle_publ_flag
N5 K O3 152.49(4) . . ?
N5 K O2 99.81(4) . . ?
O3 K O2 102.09(4) . . ?
N5 K N4 73.04(3) . . ?
O3 K N4 100.92(4) . . ?
O2 K N4 137.27(4) . . ?
N5 K C48 24.51(3) . . ?
O3 K C48 148.18(3) . . ?
O2 K C48 80.78(3) . . ?
N4 K C48 97.50(3) . . ?
N5 K C39 95.59(3) . . ?
O3 K C39 81.71(3) . . ?
O2 K C39 132.42(3) . . ?
N4 K C39 22.61(3) . . ?
C48 K C39 119.96(3) . . ?
O1 Si1 N1 103.04(5) . . ?
O1 Si1 C14 105.93(6) . . ?
N1 Si1 C14 116.23(6) . . ?
O1 Si1 C13 111.89(6) . . ?
N1 Si1 C13 113.58(6) . . ?
C14 Si1 C13 106.00(8) . . ?
O1 Si2 N2 105.00(5) . . ?
O1 Si2 C16 108.51(6) . . ?
N2 Si2 C16 112.71(6) . . ?
O1 Si2 C15 105.46(6) . . ?
N2 Si2 C15 118.37(6) . . ?
C16 Si2 C15 106.23(7) . . ?
N1 Al N2 111.86(5) . . ?
N1 Al C47 113.33(5) . . ?
N2 Al C47 129.43(5) . . ?
N1 Al N3 108.22(5) . . ?
N2 Al N3 114.83(5) . . ?
C47 Al N3 70.30(5) . . ?
N1 Al C29 113.08(5) . . ?
N2 Al C29 132.54(5) . . ?
C47 Al C29 35.72(4) . . ?
N3 Al C29 34.75(4) . . ?
Si1 O1 Si2 133.45(6) . . ?
C58 O2 C56 110.95(13) . . ?
C58 O2 K 127.54(9) . . ?
C56 O2 K 118.63(10) . . ?
C62 O3 C60 112.01(14) . . ?
C62 O3 K 128.05(9) . . ?
C60 O3 K 118.35(11) . . ?
C1 N1 Si1 117.92(9) . . ?
C1 N1 Al 126.52(9) . . ?
Si1 N1 Al 115.51(6) . . ?
C17 N2 Si2 119.00(8) . . ?
C17 N2 Al 126.26(8) . . ?
Si2 N2 Al 114.08(6) . . ?
C30 N3 C29 110.93(10) . . ?
C30 N3 Al 159.56(9) . . ?
C29 N3 Al 89.47(7) . . ?
C38 N4 C39 121.82(11) . . ?
C38 N4 K 127.91(8) . . ?
C39 N4 K 108.86(8) . . ?
C47 N5 C48 122.30(10) . . ?
C47 N5 K 133.07(8) . . ?
C48 N5 K 103.32(7) . . ?
C6 C1 C2 118.57(12) . . ?
C6 C1 N1 120.10(12) . . ?
C2 C1 N1 121.29(12) . . ?
C3 C2 C1 119.27(13) . . ?
C3 C2 C7 117.06(12) . . ?
C1 C2 C7 123.59(12) . . ?
C4 C3 C2 121.74(14) . . ?
C4 C3 H3 119.1 . . ?
C2 C3 H3 119.1 . . ?
C3 C4 C5 119.06(13) . . ?
C3 C4 H4 120.5 . . ?
C5 C4 H4 120.5 . . ?
C4 C5 C6 121.51(14) . . ?
C4 C5 H5 119.2 . . ?
C6 C5 H5 119.2 . . ?
C5 C6 C1 119.58(13) . . ?
C5 C6 C10 117.50(13) . . ?
C1 C6 C10 122.89(12) . . ?
C2 C7 C8 113.01(12) . . ?
C2 C7 C9 109.66(12) . . ?
C8 C7 C9 109.03(12) . . ?
C2 C7 H7 108.3 . . ?
C8 C7 H7 108.3 . . ?
C9 C7 H7 108.3 . . ?
C7 C8 H8A 109.5 . . ?
C7 C8 H8B 109.5 . . ?
H8A C8 H8B 109.5 . . ?
C7 C8 H8C 109.5 . . ?
H8A C8 H8C 109.5 . . ?
H8B C8 H8C 109.5 . . ?
C7 C9 H9A 109.5 . . ?
C7 C9 H9B 109.5 . . ?
H9A C9 H9B 109.5 . . ?
C7 C9 H9C 109.5 . . ?
H9A C9 H9C 109.5 . . ?
H9B C9 H9C 109.5 . . ?
C6 C10 C12 110.22(14) . . ?
C6 C10 C11 112.62(14) . . ?
C12 C10 C11 109.66(14) . . ?
C6 C10 H10 108.1 . . ?
C12 C10 H10 108.1 . . ?
C11 C10 H10 108.1 . . ?
C10 C11 H11A 109.5 . . ?
C10 C11 H11B 109.5 . . ?
H11A C11 H11B 109.5 . . ?
C10 C11 H11C 109.5 . . ?
H11A C11 H11C 109.5 . . ?
H11B C11 H11C 109.5 . . ?
C10 C12 H12A 109.5 . . ?
C10 C12 H12B 109.5 . . ?
H12A C12 H12B 109.5 . . ?
C10 C12 H12C 109.5 . . ?
H12A C12 H12C 109.5 . . ?
H12B C12 H12C 109.5 . . ?
Si1 C13 H13A 109.5 . . ?
Si1 C13 H13B 109.5 . . ?
H13A C13 H13B 109.5 . . ?
Si1 C13 H13C 109.5 . . ?
H13A C13 H13C 109.5 . . ?
H13B C13 H13C 109.5 . . ?
Si1 C14 H14A 109.5 . . ?
Si1 C14 H14B 109.5 . . ?
H14A C14 H14B 109.5 . . ?
Si1 C14 H14C 109.5 . . ?
H14A C14 H14C 109.5 . . ?
H14B C14 H14C 109.5 . . ?
Si2 C15 H15A 109.5 . . ?
Si2 C15 H15B 109.5 . . ?
H15A C15 H15B 109.5 . . ?
Si2 C15 H15C 109.5 . . ?
H15A C15 H15C 109.5 . . ?
H15B C15 H15C 109.5 . . ?
Si2 C16 H16A 109.5 . . ?
Si2 C16 H16B 109.5 . . ?
H16A C16 H16B 109.5 . . ?
Si2 C16 H16C 109.5 . . ?
H16A C16 H16C 109.5 . . ?
H16B C16 H16C 109.5 . . ?
C18 C17 C22 117.92(12) . . ?
C18 C17 N2 121.29(11) . . ?
C22 C17 N2 120.78(11) . . ?
C19 C18 C17 119.89(13) . . ?
C19 C18 C23 116.52(12) . . ?
C17 C18 C23 123.59(12) . . ?
C20 C19 C18 121.86(13) . . ?
C20 C19 H19 119.1 . . ?
C18 C19 H19 119.1 . . ?
C19 C20 C21 118.61(13) . . ?
C19 C20 H20 120.7 . . ?
C21 C20 H20 120.7 . . ?
C20 C21 C22 121.76(13) . . ?
C20 C21 H21 119.1 . . ?
C22 C21 H21 119.1 . . ?
C21 C22 C17 119.94(13) . . ?
C21 C22 C26 117.08(12) . . ?
C17 C22 C26 122.98(12) . . ?
C18 C23 C25 111.08(12) . . ?
C18 C23 C24 110.80(12) . . ?
C25 C23 C24 109.46(12) . . ?
C18 C23 H23 108.5 . . ?
C25 C23 H23 108.5 . . ?
C24 C23 H23 108.5 . . ?
C23 C24 H24A 109.5 . . ?
C23 C24 H24B 109.5 . . ?
H24A C24 H24B 109.5 . . ?
C23 C24 H24C 109.5 . . ?
H24A C24 H24C 109.5 . . ?
H24B C24 H24C 109.5 . . ?
C23 C25 H25A 109.5 . . ?
C23 C25 H25B 109.5 . . ?
H25A C25 H25B 109.5 . . ?
C23 C25 H25C 109.5 . . ?
H25A C25 H25C 109.5 . . ?
H25B C25 H25C 109.5 . . ?
C22 C26 C27 111.57(11) . . ?
C22 C26 C28 111.70(11) . . ?
C27 C26 C28 109.69(11) . . ?
C22 C26 H26 107.9 . . ?
C27 C26 H26 107.9 . . ?
C28 C26 H26 107.9 . . ?
C26 C27 H27A 109.5 . . ?
C26 C27 H27B 109.5 . . ?
H27A C27 H27B 109.5 . . ?
C26 C27 H27C 109.5 . . ?
H27A C27 H27C 109.5 . . ?
H27B C27 H27C 109.5 . . ?
C26 C28 H28A 109.5 . . ?
C26 C28 H28B 109.5 . . ?
H28A C28 H28B 109.5 . . ?
C26 C28 H28C 109.5 . . ?
H28A C28 H28C 109.5 . . ?
H28B C28 H28C 109.5 . . ?
N3 C29 C38 110.64(10) . . ?
N3 C29 C47 110.53(10) . . ?
C38 C29 C47 138.29(11) . . ?
N3 C29 Al 55.78(6) . . ?
C38 C29 Al 166.41(9) . . ?
C47 C29 Al 55.09(6) . . ?
N3 C30 C35 129.05(11) . . ?
N3 C30 C31 110.36(10) . . ?
C35 C30 C31 120.35(11) . . ?
C32 C31 C30 112.47(10) . . ?
C32 C31 C38 123.14(11) . . ?
C30 C31 C38 102.25(10) . . ?
C32 C31 C36 105.33(10) . . ?
C30 C31 C36 106.46(10) . . ?
C38 C31 C36 106.08(10) . . ?
C33 C32 C31 119.06(12) . . ?
C33 C32 H32 120.5 . . ?
C31 C32 H32 120.5 . . ?
C32 C33 C34 122.35(12) . . ?
C32 C33 H33 118.8 . . ?
C34 C33 H33 118.8 . . ?
C35 C34 C33 122.58(12) . . ?
C35 C34 H34 118.7 . . ?
C33 C34 H34 118.7 . . ?
C34 C35 C30 116.89(12) . . ?
C34 C35 C37 120.75(12) . . ?
C30 C35 C37 122.25(11) . . ?
C31 C36 H36A 109.5 . . ?
C31 C36 H36B 109.5 . . ?
H36A C36 H36B 109.5 . . ?
C31 C36 H36C 109.5 . . ?
H36A C36 H36C 109.5 . . ?
H36B C36 H36C 109.5 . . ?
C35 C37 H37A 109.5 . . ?
C35 C37 H37B 109.5 . . ?
H37A C37 H37B 109.5 . . ?
C35 C37 H37C 109.5 . . ?
H37A C37 H37C 109.5 . . ?
H37B C37 H37C 109.5 . . ?
N4 C38 C29 125.14(11) . . ?
N4 C38 C31 130.01(11) . . ?
C29 C38 C31 104.58(10) . . ?
C44 C39 C40 119.86(12) . . ?
C44 C39 N4 119.33(12) . . ?
C40 C39 N4 120.30(11) . . ?
C44 C39 K 104.62(8) . . ?
C40 C39 K 108.25(8) . . ?
N4 C39 K 48.53(6) . . ?
C41 C40 C39 119.38(12) . . ?
C41 C40 C45 120.08(12) . . ?
C39 C40 C45 120.54(12) . . ?
C42 C41 C40 120.81(13) . . ?
C42 C41 H41 119.6 . . ?
C40 C41 H41 119.6 . . ?
C43 C42 C41 119.42(13) . . ?
C43 C42 H42 120.3 . . ?
C41 C42 H42 120.3 . . ?
C42 C43 C44 121.28(13) . . ?
C42 C43 H43 119.4 . . ?
C44 C43 H43 119.4 . . ?
C43 C44 C39 119.07(12) . . ?
C43 C44 C46 119.54(12) . . ?
C39 C44 C46 121.39(12) . . ?
C40 C45 H45A 109.5 . . ?
C40 C45 H45B 109.5 . . ?
H45A C45 H45B 109.5 . . ?
C40 C45 H45C 109.5 . . ?
H45A C45 H45C 109.5 . . ?
H45B C45 H45C 109.5 . . ?
C44 C46 H46A 109.5 . . ?
C44 C46 H46B 109.5 . . ?
H46A C46 H46B 109.5 . . ?
C44 C46 H46C 109.5 . . ?
H46A C46 H46C 109.5 . . ?
H46B C46 H46C 109.5 . . ?
N5 C47 C29 121.23(11) . . ?
N5 C47 Al 149.18(10) . . ?
C29 C47 Al 89.20(8) . . ?
C53 C48 C49 119.88(12) . . ?
C53 C48 N5 120.90(12) . . ?
C49 C48 N5 118.52(12) . . ?
C53 C48 K 111.55(8) . . ?
C49 C48 K 97.16(8) . . ?
N5 C48 K 52.17(6) . . ?
C50 C49 C48 119.20(13) . . ?
C50 C49 C54 120.11(13) . . ?
C48 C49 C54 120.68(12) . . ?
C51 C50 C49 120.97(14) . . ?
C51 C50 H50 119.5 . . ?
C49 C50 H50 119.5 . . ?
C50 C51 C52 119.48(13) . . ?
C50 C51 H51 120.3 . . ?
C52 C51 H51 120.3 . . ?
C51 C52 C53 121.61(14) . . ?
C51 C52 H52 119.2 . . ?
C53 C52 H52 119.2 . . ?
C52 C53 C48 118.85(13) . . ?
C52 C53 C55 120.00(13) . . ?
C48 C53 C55 121.13(12) . . ?
C49 C54 H54A 109.5 . . ?
C49 C54 H54B 109.5 . . ?
H54A C54 H54B 109.5 . . ?
C49 C54 H54C 109.5 . . ?
H54A C54 H54C 109.5 . . ?
H54B C54 H54C 109.5 . . ?
C53 C55 H55A 109.5 . . ?
C53 C55 H55B 109.5 . . ?
H55A C55 H55B 109.5 . . ?
C53 C55 H55C 109.5 . . ?
H55A C55 H55C 109.5 . . ?
H55B C55 H55C 109.5 . . ?
O2 C56 C57 109.15(15) . . ?
O2 C56 H56A 109.8 . . ?
C57 C56 H56A 109.8 . . ?
O2 C56 H56B 109.8 . . ?
C57 C56 H56B 109.8 . . ?
H56A C56 H56B 108.3 . . ?
C56 C57 H57A 109.5 . . ?
C56 C57 H57B 109.5 . . ?
H57A C57 H57B 109.5 . . ?
C56 C57 H57C 109.5 . . ?
H57A C57 H57C 109.5 . . ?
H57B C57 H57C 109.5 . . ?
O2 C58 C59 109.08(15) . . ?
O2 C58 H58A 109.9 . . ?
C59 C58 H58A 109.9 . . ?
O2 C58 H58B 109.9 . . ?
C59 C58 H58B 109.9 . . ?
H58A C58 H58B 108.3 . . ?
C58 C59 H59A 109.5 . . ?
C58 C59 H59B 109.5 . . ?
H59A C59 H59B 109.5 . . ?
C58 C59 H59C 109.5 . . ?
H59A C59 H59C 109.5 . . ?
H59B C59 H59C 109.5 . . ?
O3 C60 C61 109.17(17) . . ?
O3 C60 H60A 109.8 . . ?
C61 C60 H60A 109.8 . . ?
O3 C60 H60B 109.8 . . ?
C61 C60 H60B 109.8 . . ?
H60A C60 H60B 108.3 . . ?
C60 C61 H61A 109.5 . . ?
C60 C61 H61B 109.5 . . ?
H61A C61 H61B 109.5 . . ?
C60 C61 H61C 109.5 . . ?
H61A C61 H61C 109.5 . . ?
H61B C61 H61C 109.5 . . ?
O3 C62 C63 109.57(14) . . ?
O3 C62 H62A 109.8 . . ?
C63 C62 H62A 109.8 . . ?
O3 C62 H62B 109.8 . . ?
C63 C62 H62B 109.8 . . ?
H62A C62 H62B 108.2 . . ?
C62 C63 H63A 109.5 . . ?
C62 C63 H63B 109.5 . . ?
H63A C63 H63B 109.5 . . ?
C62 C63 H63C 109.5 . . ?
H63A C63 H63C 109.5 . . ?
H63B C63 H63C 109.5 . . ?

loop_
_geom_bond_atom_site_label_1
_geom_bond_atom_site_label_2
_geom_bond_distance
_geom_bond_site_symmetry_2
_geom_bond_publ_flag
K N5 2.6948(11) . ?
K O3 2.7123(11) . ?
K O2 2.7330(12) . ?
K N4 2.7665(11) . ?
K C48 3.3199(12) . ?
K C39 3.4939(13) . ?
Si1 O1 1.6488(9) . ?
Si1 N1 1.7182(11) . ?
Si1 C14 1.8589(15) . ?
Si1 C13 1.8637(15) . ?
Si2 O1 1.6503(10) . ?
Si2 N2 1.7320(11) . ?
Si2 C16 1.8632(14) . ?
Si2 C15 1.8681(14) . ?
Al N1 1.8497(11) . ?
Al N2 1.8597(11) . ?
Al C47 2.0226(12) . ?
Al N3 2.0394(11) . ?
Al C29 2.4663(12) . ?
O2 C58 1.424(2) . ?
O2 C56 1.430(2) . ?
O3 C62 1.423(2) . ?
O3 C60 1.424(2) . ?
N1 C1 1.4391(15) . ?
N2 C17 1.4473(16) . ?
N3 C30 1.3200(16) . ?
N3 C29 1.4058(15) . ?
N4 C38 1.3009(17) . ?
N4 C39 1.4195(16) . ?
N5 C47 1.3015(17) . ?
N5 C48 1.4153(16) . ?
C1 C6 1.4168(19) . ?
C1 C2 1.4176(19) . ?
C2 C3 1.3990(19) . ?
C2 C7 1.5173(19) . ?
C3 C4 1.378(2) . ?
C3 H3 0.95 . ?
C4 C5 1.383(2) . ?
C4 H4 0.95 . ?
C5 C6 1.3958(19) . ?
C5 H5 0.95 . ?
C6 C10 1.516(2) . ?
C7 C8 1.531(2) . ?
C7 C9 1.5393(19) . ?
C7 H7 1 . ?
C8 H8A 0.98 . ?
C8 H8B 0.98 . ?
C8 H8C 0.98 . ?
C9 H9A 0.98 . ?
C9 H9B 0.98 . ?
C9 H9C 0.98 . ?
C10 C12 1.530(3) . ?
C10 C11 1.533(2) . ?
C10 H10 1 . ?
C11 H11A 0.98 . ?
C11 H11B 0.98 . ?
C11 H11C 0.98 . ?
C12 H12A 0.98 . ?
C12 H12B 0.98 . ?
C12 H12C 0.98 . ?
C13 H13A 0.98 . ?
C13 H13B 0.98 . ?
C13 H13C 0.98 . ?
C14 H14A 0.98 . ?
C14 H14B 0.98 . ?
C14 H14C 0.98 . ?
C15 H15A 0.98 . ?
C15 H15B 0.98 . ?
C15 H15C 0.98 . ?
C16 H16A 0.98 . ?
C16 H16B 0.98 . ?
C16 H16C 0.98 . ?
C17 C18 1.4146(18) . ?
C17 C22 1.4209(18) . ?
C18 C19 1.397(2) . ?
C18 C23 1.5204(18) . ?
C19 C20 1.380(2) . ?
C19 H19 0.95 . ?
C20 C21 1.382(2) . ?
C20 H20 0.95 . ?
C21 C22 1.3932(19) . ?
C21 H21 0.95 . ?
C22 C26 1.5142(18) . ?
C23 C25 1.5300(19) . ?
C23 C24 1.5412(19) . ?
C23 H23 1 . ?
C24 H24A 0.98 . ?
C24 H24B 0.98 . ?
C24 H24C 0.98 . ?
C25 H25A 0.98 . ?
C25 H25B 0.98 . ?
C25 H25C 0.98 . ?
C26 C27 1.5312(18) . ?
C26 C28 1.5346(18) . ?
C26 H26 1 . ?
C27 H27A 0.98 . ?
C27 H27B 0.98 . ?
C27 H27C 0.98 . ?
C28 H28A 0.98 . ?
C28 H28B 0.98 . ?
C28 H28C 0.98 . ?
C29 C38 1.4350(16) . ?
C29 C47 1.4399(17) . ?
C30 C35 1.4371(17) . ?
C30 C31 1.5172(16) . ?
C31 C32 1.5049(16) . ?
C31 C38 1.5470(17) . ?
C31 C36 1.5665(17) . ?
C32 C33 1.3419(19) . ?
C32 H32 0.95 . ?
C33 C34 1.4461(19) . ?
C33 H33 0.95 . ?
C34 C35 1.3648(18) . ?
C34 H34 0.95 . ?
C35 C37 1.5011(17) . ?
C36 H36A 0.98 . ?
C36 H36B 0.98 . ?
C36 H36C 0.98 . ?
C37 H37A 0.98 . ?
C37 H37B 0.98 . ?
C37 H37C 0.98 . ?
C39 C44 1.4053(18) . ?
C39 C40 1.4084(19) . ?
C40 C41 1.3938(19) . ?
C40 C45 1.5053(18) . ?
C41 C42 1.391(2) . ?
C41 H41 0.95 . ?
C42 C43 1.386(2) . ?
C42 H42 0.95 . ?
C43 C44 1.3951(19) . ?
C43 H43 0.95 . ?
C44 C46 1.5069(19) . ?
C45 H45A 0.98 . ?
C45 H45B 0.98 . ?
C45 H45C 0.98 . ?
C46 H46A 0.98 . ?
C46 H46B 0.98 . ?
C46 H46C 0.98 . ?
C48 C53 1.4043(19) . ?
C48 C49 1.4145(18) . ?
C49 C50 1.395(2) . ?
C49 C54 1.503(2) . ?
C50 C51 1.383(2) . ?
C50 H50 0.95 . ?
C51 C52 1.383(2) . ?
C51 H51 0.95 . ?
C52 C53 1.394(2) . ?
C52 H52 0.95 . ?
C53 C55 1.5076(19) . ?
C54 H54A 0.98 . ?
C54 H54B 0.98 . ?
C54 H54C 0.98 . ?
C55 H55A 0.98 . ?
C55 H55B 0.98 . ?
C55 H55C 0.98 . ?
C56 C57 1.498(3) . ?
C56 H56A 0.99 . ?
C56 H56B 0.99 . ?
C57 H57A 0.98 . ?
C57 H57B 0.98 . ?
C57 H57C 0.98 . ?
C58 C59 1.506(3) . ?
C58 H58A 0.99 . ?
C58 H58B 0.99 . ?
C59 H59A 0.98 . ?
C59 H59B 0.98 . ?
C59 H59C 0.98 . ?
C60 C61 1.495(3) . ?
C60 H60A 0.99 . ?
C60 H60B 0.99 . ?
C61 H61A 0.98 . ?
C61 H61B 0.98 . ?
C61 H61C 0.98 . ?
C62 C63 1.496(3) . ?
C62 H62A 0.99 . ?
C62 H62B 0.99 . ?
C63 H63A 0.98 . ?
C63 H63B 0.98 . ?
C63 H63C 0.98 . ?
